data_4118981
loop_
_publ_author_name
'Benjamin F. Wicker'
'Hongjun Fan'
'Anne K. Hickey'
'Marco G. Crestani'
'Jennifer Scott'
'Maren Pink'
'Daniel J. Mindiola'

_publ_section_title
;
 Evidence for the Existence of Terminal Scandium Imidos: Mechanistic
 Studies Involving Imido-Scandium Bond Formation and C-H Activation
 Reactions
;
_journal_name_full 'Journal of the American Chemical Society'
_journal_page_first 20081
_journal_page_last 20096
_journal_paper_doi 10.1021/ja307279r
_journal_volume 134
_journal_year 2012
_chemical_formula_sum 'C44 H64 N3 P2 Sc'
_chemical_formula_weight 741.88
_chemical_name_systematic
; 
 ? 
;
_space_group_IT_number 2
_symmetry_cell_setting triclinic
_symmetry_space_group_name_Hall '-P 1'
_symmetry_space_group_name_H-M 'P -1'
_atom_sites_solution_hydrogens geom
_atom_sites_solution_primary direct
_atom_sites_solution_secondary difmap
_audit_creation_method SHELXL-97
_cell_angle_alpha 81.190(6)
_cell_angle_beta 70.859(4)
_cell_angle_gamma 74.747(5)
_cell_formula_units_Z 2
_cell_length_a 10.151(3)
_cell_length_b 14.758(4)
_cell_length_c 15.422(5)
_cell_measurement_reflns_used 3390
_cell_measurement_temperature 150(2)
_cell_measurement_theta_min 2.18
_cell_volume 2100.1(11)
_computing_cell_refinement 'APEX II v2010.11.3 (Bruker, 2010)'
_computing_data_collection 'APEX II v2010.11.3 (Bruker, 2010)'
_computing_data_reduction 'APEX II v2010.11.3 (Bruker, 2010)'
_computing_molecular_graphics 'SHELXTL (Bruker, 2010)'
_computing_publication_material 'SHELXTL (Bruker, 2010)'
_computing_structure_refinement 'SHELXL-97 (Sheldrick, 2010)'
_computing_structure_solution 'SIR-2004 (Burla et al., 2005)'
_diffrn_ambient_temperature 150(2)
_diffrn_detector 'CCD area detector'
_diffrn_detector_area_resol_mean 83.33
_diffrn_detector_type 'Bruker APEXII'
_diffrn_measured_fraction_theta_full 0.989
_diffrn_measured_fraction_theta_max 0.989
_diffrn_measurement_details '0.30 degree frames measured for 5 seconds each'
_diffrn_measurement_device 'APEX Kappa Duo'
_diffrn_measurement_device_type Kappa
_diffrn_measurement_method 'omega and phi scans'
_diffrn_radiation_monochromator graphite
_diffrn_radiation_source 'fine-focus sealed tube'
_diffrn_radiation_type MoK\a
_diffrn_radiation_wavelength 0.71073
_diffrn_reflns_av_R_equivalents 0.0512
_diffrn_reflns_av_sigmaI/netI 0.0736
_diffrn_reflns_limit_h_max 12
_diffrn_reflns_limit_h_min -12
_diffrn_reflns_limit_k_max 17
_diffrn_reflns_limit_k_min -17
_diffrn_reflns_limit_l_max 18
_diffrn_reflns_limit_l_min -18
_diffrn_reflns_number 19974
_diffrn_reflns_theta_full 25.06
_diffrn_reflns_theta_max 25.06
_diffrn_reflns_theta_min 1.40
_exptl_absorpt_coefficient_mu 0.284
_exptl_absorpt_correction_T_max 0.9859
_exptl_absorpt_correction_T_min 0.9586
_exptl_absorpt_correction_type multi-scan
_exptl_absorpt_process_details 'SADABS, R. Blessing; 1995'
_exptl_crystal_colour yellow
_exptl_crystal_density_diffrn 1.173
_exptl_crystal_description block
_exptl_crystal_F_000 800
_exptl_crystal_size_max 0.15
_exptl_crystal_size_mid 0.14
_exptl_crystal_size_min 0.05
_refine_diff_density_max 0.261
_refine_diff_density_min -0.293
_refine_diff_density_rms 0.050
_refine_ls_extinction_method none
_refine_ls_goodness_of_fit_ref 1.007
_refine_ls_hydrogen_treatment constr
_refine_ls_matrix_type full
_refine_ls_number_parameters 500
_refine_ls_number_reflns 7369
_refine_ls_number_restraints 15
_refine_ls_restrained_S_all 1.007
_refine_ls_R_factor_all 0.0911
_refine_ls_R_factor_gt 0.0484
_refine_ls_shift/su_max 0.000
_refine_ls_shift/su_mean 0.000
_refine_ls_structure_factor_coef Fsqd
_refine_ls_weighting_details 'calc w=1/[\s^2^(Fo^2^)+(0.0496P)^2^+0.4207P] where P=(Fo^2^+2Fc^2^)/3'
_refine_ls_weighting_scheme calc
_refine_ls_wR_factor_gt 0.1005
_refine_ls_wR_factor_ref 0.1148
_reflns_number_gt 4861
_reflns_number_total 7369
_reflns_threshold_expression >2sigma(I)
_cod_data_source_file ja307279r_si_002.cif
_cod_data_source_block 11043
_cod_original_cell_volume 2100.0(10)
_cod_database_code 4118981

loop_
_symmetry_equiv_pos_as_xyz
'x, y, z'
'-x, -y, -z'

loop_
_atom_site_label
_atom_site_type_symbol
_atom_site_fract_x
_atom_site_fract_y
_atom_site_fract_z
_atom_site_U_iso_or_equiv
_atom_site_adp_type
_atom_site_occupancy
_atom_site_symmetry_multiplicity
_atom_site_calc_flag
_atom_site_refinement_flags
_atom_site_disorder_assembly
_atom_site_disorder_group
Sc1 Sc 0.26000(5) 0.73264(4) 0.26639(4) 0.02781(15) Uani 1 1 d . . .
P1 P 0.50495(8) 0.59183(5) 0.23729(5) 0.02841(19) Uani 1 1 d . A .
N1 N 0.4386(2) 0.79424(16) 0.18037(15) 0.0277(5) Uani 1 1 d . A .
P2 P 0.14839(8) 0.91398(6) 0.21863(5) 0.02925(19) Uani 1 1 d . A .
N2 N 0.2685(2) 0.76524(16) 0.38928(15) 0.0301(6) Uani 1 1 d . A .
H2 H 0.3279 0.8032 0.3696 0.036 Uiso 1 1 calc R . .
C1 C 0.6319(3) 0.5940(2) 0.30039(18) 0.0317(7) Uani 1 1 d . . .
H1 H 0.6476 0.6595 0.2884 0.038 Uiso 1 1 calc R A .
C2 C 0.5720(3) 0.5788(2) 0.40429(19) 0.0416(8) Uani 1 1 d . A .
H2A H 0.6328 0.5966 0.4337 0.062 Uiso 1 1 calc R . .
H2B H 0.5700 0.5123 0.4212 0.062 Uiso 1 1 calc R . .
H2C H 0.4746 0.6178 0.4250 0.062 Uiso 1 1 calc R . .
C3 C 0.7804(3) 0.5294(2) 0.2642(2) 0.0429(8) Uani 1 1 d . A .
H3A H 0.8453 0.5410 0.2941 0.064 Uiso 1 1 calc R . .
H3B H 0.8178 0.5424 0.1975 0.064 Uiso 1 1 calc R . .
H3C H 0.7730 0.4635 0.2778 0.064 Uiso 1 1 calc R . .
C4 C 0.5222(3) 0.4673(2) 0.2208(2) 0.0378(8) Uani 1 1 d . . .
H4 H 0.6254 0.4384 0.1908 0.045 Uiso 1 1 calc R A .
C5 C 0.4711(4) 0.4126(2) 0.3135(2) 0.0515(9) Uani 1 1 d . A .
H5A H 0.4733 0.3482 0.3032 0.077 Uiso 1 1 calc R . .
H5B H 0.3730 0.4439 0.3463 0.077 Uiso 1 1 calc R . .
H5C H 0.5342 0.4106 0.3505 0.077 Uiso 1 1 calc R . .
C6 C 0.4359(4) 0.4614(3) 0.1580(2) 0.0572(10) Uani 1 1 d . A .
H6A H 0.4452 0.3952 0.1499 0.086 Uiso 1 1 calc R . .
H6B H 0.4722 0.4943 0.0980 0.086 Uiso 1 1 calc R . .
H6C H 0.3348 0.4910 0.1859 0.086 Uiso 1 1 calc R . .
C7 C 0.5921(3) 0.6448(2) 0.12473(18) 0.0280(6) Uani 1 1 d . . .
C8 C 0.6973(3) 0.5928(2) 0.05441(19) 0.0322(7) Uani 1 1 d . A .
H8 H 0.7212 0.5261 0.0636 0.039 Uiso 1 1 calc R . .
C9 C 0.7676(3) 0.6359(2) -0.02819(19) 0.0340(7) Uani 1 1 d . . .
C10 C 0.8850(3) 0.5784(2) -0.1012(2) 0.0466(9) Uani 1 1 d . A .
H10A H 0.8748 0.6028 -0.1620 0.070 Uiso 1 1 calc R . .
H10B H 0.8778 0.5124 -0.0899 0.070 Uiso 1 1 calc R . .
H10C H 0.9785 0.5827 -0.0990 0.070 Uiso 1 1 calc R . .
C11 C 0.7275(3) 0.7329(2) -0.03902(19) 0.0329(7) Uani 1 1 d . A .
H11 H 0.7743 0.7640 -0.0948 0.039 Uiso 1 1 calc R . .
C12 C 0.6220(3) 0.7869(2) 0.02782(18) 0.0322(7) Uani 1 1 d . . .
H12 H 0.5973 0.8534 0.0167 0.039 Uiso 1 1 calc R A .
C13 C 0.5513(3) 0.7438(2) 0.11199(18) 0.0282(7) Uani 1 1 d . A .
C14 C 0.4373(3) 0.8879(2) 0.18845(18) 0.0282(7) Uani 1 1 d . . .
C15 C 0.5607(3) 0.9180(2) 0.18151(18) 0.0322(7) Uani 1 1 d . A .
H15A H 0.6507 0.8742 0.1680 0.039 Uiso 1 1 calc R . .
C16 C 0.5543(3) 1.0101(2) 0.19381(19) 0.0347(7) Uani 1 1 d . . .
H16 H 0.6404 1.0276 0.1885 0.042 Uiso 1 1 calc R A .
C17 C 0.4264(3) 1.0777(2) 0.21372(19) 0.0340(7) Uani 1 1 d . A .
C18 C 0.4226(4) 1.1778(2) 0.2267(2) 0.0469(9) Uani 1 1 d . . .
H18A H 0.3229 1.2124 0.2499 0.070 Uiso 1 1 calc R A .
H18B H 0.4692 1.2083 0.1675 0.070 Uiso 1 1 calc R . .
H18C H 0.4734 1.1777 0.2709 0.070 Uiso 1 1 calc R . .
C19 C 0.3031(3) 1.0485(2) 0.22214(18) 0.0328(7) Uani 1 1 d . . .
H19 H 0.2137 1.0930 0.2367 0.039 Uiso 1 1 calc R A .
C20 C 0.3055(3) 0.9563(2) 0.21002(18) 0.0279(6) Uani 1 1 d . A .
C21 C -0.0073(3) 0.9855(2) 0.2985(2) 0.0374(7) Uani 1 1 d . . .
H21 H -0.0191 1.0527 0.2730 0.045 Uiso 1 1 calc R A .
C22 C -0.1393(3) 0.9515(3) 0.3030(2) 0.0575(10) Uani 1 1 d . A .
H22A H -0.2247 0.9898 0.3439 0.086 Uiso 1 1 calc R . .
H22B H -0.1284 0.8854 0.3268 0.086 Uiso 1 1 calc R . .
H22C H -0.1495 0.9577 0.2412 0.086 Uiso 1 1 calc R . .
C23 C 0.0091(3) 0.9800(3) 0.3943(2) 0.0499(9) Uani 1 1 d . A .
H23A H -0.0749 1.0207 0.4337 0.075 Uiso 1 1 calc R . .
H23B H 0.0954 1.0008 0.3896 0.075 Uiso 1 1 calc R . .
H23C H 0.0174 0.9148 0.4211 0.075 Uiso 1 1 calc R . .
C24 C 0.1182(3) 0.9508(2) 0.10442(19) 0.0337(7) Uani 1 1 d . . .
H24 H 0.0481 0.9164 0.1001 0.040 Uiso 1 1 calc R A .
C25 C 0.0559(4) 1.0555(2) 0.0885(2) 0.0527(9) Uani 1 1 d . A .
H25A H 0.0497 1.0691 0.0255 0.079 Uiso 1 1 calc R . .
H25B H 0.1180 1.0919 0.0973 0.079 Uiso 1 1 calc R . .
H25C H -0.0399 1.0730 0.1323 0.079 Uiso 1 1 calc R . .
C26 C 0.2572(3) 0.9196(2) 0.0276(2) 0.0462(9) Uani 1 1 d . A .
H26A H 0.2354 0.9214 -0.0301 0.069 Uiso 1 1 calc R . .
H26B H 0.3048 0.8553 0.0435 0.069 Uiso 1 1 calc R . .
H26C H 0.3204 0.9621 0.0202 0.069 Uiso 1 1 calc R . .
C27 C 0.2386(3) 0.76463(19) 0.48447(18) 0.0275(6) Uani 1 1 d . . .
C28 C 0.1223(3) 0.7269(2) 0.5441(2) 0.0316(7) Uani 1 1 d . A .
C29 C 0.0895(3) 0.7285(2) 0.6383(2) 0.0424(8) Uani 1 1 d . . .
H29 H 0.0097 0.7051 0.6776 0.051 Uiso 1 1 calc R A .
C30 C 0.1699(4) 0.7632(2) 0.6767(2) 0.0468(9) Uani 1 1 d . A .
H30 H 0.1455 0.7643 0.7415 0.056 Uiso 1 1 calc R . .
C31 C 0.2862(3) 0.7964(2) 0.6193(2) 0.0410(8) Uani 1 1 d . . .
H31 H 0.3426 0.8192 0.6457 0.049 Uiso 1 1 calc R A .
C32 C 0.3233(3) 0.7974(2) 0.52423(19) 0.0311(7) Uani 1 1 d . A .
C33 C 0.0414(3) 0.6819(2) 0.5028(2) 0.0431(8) Uani 1 1 d . . .
H33 H 0.0340 0.7194 0.4441 0.052 Uiso 1 1 calc R A .
C34 C 0.1278(4) 0.5818(2) 0.4789(3) 0.0627(11) Uani 1 1 d . A .
H34A H 0.2241 0.5844 0.4382 0.094 Uiso 1 1 calc R . .
H34B H 0.0795 0.5540 0.4477 0.094 Uiso 1 1 calc R . .
H34C H 0.1349 0.5432 0.5355 0.094 Uiso 1 1 calc R . .
C35 C -0.1096(3) 0.6773(3) 0.5633(3) 0.0681(12) Uani 1 1 d . A .
H35A H -0.1641 0.7405 0.5812 0.102 Uiso 1 1 calc R . .
H35B H -0.1047 0.6354 0.6185 0.102 Uiso 1 1 calc R . .
H35C H -0.1572 0.6529 0.5289 0.102 Uiso 1 1 calc R . .
C36 C 0.4524(3) 0.8348(2) 0.4639(2) 0.0383(8) Uani 1 1 d . . .
H36 H 0.4913 0.8006 0.4064 0.046 Uiso 1 1 calc R A .
C37 C 0.5734(4) 0.8158(3) 0.5075(3) 0.0620(11) Uani 1 1 d . A .
H37A H 0.5968 0.7488 0.5274 0.093 Uiso 1 1 calc R . .
H37B H 0.5426 0.8534 0.5608 0.093 Uiso 1 1 calc R . .
H37C H 0.6582 0.8331 0.4622 0.093 Uiso 1 1 calc R . .
C38 C 0.4104(3) 0.9384(2) 0.4353(2) 0.0432(8) Uani 1 1 d . A .
H38A H 0.3395 0.9482 0.4023 0.065 Uiso 1 1 calc R . .
H38B H 0.4954 0.9596 0.3950 0.065 Uiso 1 1 calc R . .
H38C H 0.3691 0.9743 0.4901 0.065 Uiso 1 1 calc R . .
N3 N 0.2358(6) 0.6734(5) 0.1416(5) 0.0319(15) Uani 0.693(4) 1 d PD A 1
C39 C 0.2858(7) 0.6793(4) 0.0484(4) 0.0456(17) Uani 0.693(4) 1 d PD A 1
H39A H 0.3862 0.6699 0.0196 0.055 Uiso 0.693(4) 1 calc PR A 1
C40 C 0.1956(7) 0.6988(4) -0.0066(4) 0.0545(15) Uani 0.693(4) 1 d PD A 1
H40A H 0.2325 0.7000 -0.0718 0.065 Uiso 0.693(4) 1 calc PR A 1
C41 C 0.0469(8) 0.7165(5) 0.0386(5) 0.0517(18) Uani 0.693(4) 1 d PD A 1
H41A H -0.0184 0.7331 0.0034 0.062 Uiso 0.693(4) 1 calc PR A 1
C42 C -0.0038(6) 0.7099(4) 0.1322(5) 0.0484(13) Uani 0.693(4) 1 d PD A 1
H42A H -0.1041 0.7243 0.1619 0.058 Uiso 0.693(4) 1 calc PR A 1
C43 C 0.0917(5) 0.6818(3) 0.1855(4) 0.0404(8) Uani 0.693(4) 1 d PD A 1
C44 C 0.0602(5) 0.6679(4) 0.2819(3) 0.0404(8) Uani 0.693(4) 1 d PD A 1
H44A H 0.0717 0.6010 0.3057 0.048 Uiso 0.693(4) 1 calc PR A 1
H44B H -0.0334 0.7063 0.3160 0.048 Uiso 0.693(4) 1 calc PR A 1
N3D N 0.1867(14) 0.7019(12) 0.1580(11) 0.033(4) Uani 0.307(4) 1 d PD A 2
C39D C 0.0742(10) 0.7125(9) 0.2374(8) 0.0404(8) Uani 0.307(4) 1 d PD A 2
C40D C -0.0582(10) 0.7126(7) 0.2298(7) 0.042(3) Uani 0.307(4) 1 d PD A 2
H40B H -0.1394 0.7183 0.2831 0.050 Uiso 0.307(4) 1 calc PR A 2
C41D C -0.0741(13) 0.7044(10) 0.1441(9) 0.0484(13) Uani 0.307(4) 1 d PD A 2
H41B H -0.1664 0.7082 0.1393 0.058 Uiso 0.307(4) 1 calc PR A 2
C42D C 0.0431(17) 0.6910(14) 0.0679(12) 0.0517(18) Uani 0.307(4) 1 d PD A 2
H42B H 0.0331 0.6819 0.0109 0.062 Uiso 0.307(4) 1 calc PR A 2
C43D C 0.1773(11) 0.6907(8) 0.0738(7) 0.0404(8) Uani 0.307(4) 1 d PD A 2
C44D C 0.3032(15) 0.6767(12) -0.0031(9) 0.058(4) Uani 0.307(4) 1 d PD A 2
H44C H 0.3839 0.6848 0.0142 0.087 Uiso 0.307(4) 1 calc PR A 2
H44D H 0.2882 0.7229 -0.0539 0.087 Uiso 0.307(4) 1 calc PR A 2
H44E H 0.3241 0.6130 -0.0225 0.087 Uiso 0.307(4) 1 calc PR A 2

loop_
_atom_site_aniso_label
_atom_site_aniso_U_11
_atom_site_aniso_U_22
_atom_site_aniso_U_33
_atom_site_aniso_U_23
_atom_site_aniso_U_13
_atom_site_aniso_U_12
Sc1 0.0213(3) 0.0340(4) 0.0271(3) -0.0013(2) -0.0058(2) -0.0069(2)
P1 0.0243(4) 0.0281(5) 0.0291(4) -0.0014(3) -0.0039(3) -0.0054(3)
N1 0.0232(12) 0.0271(15) 0.0264(13) -0.0011(11) -0.0018(10) -0.0026(11)
P2 0.0235(4) 0.0345(5) 0.0268(4) -0.0010(3) -0.0074(3) -0.0027(3)
N2 0.0247(13) 0.0334(15) 0.0305(14) 0.0007(11) -0.0048(11) -0.0101(11)
C1 0.0269(15) 0.0345(18) 0.0302(16) -0.0005(13) -0.0075(13) -0.0037(14)
C2 0.0367(18) 0.048(2) 0.0333(18) -0.0001(15) -0.0085(14) -0.0022(16)
C3 0.0252(16) 0.054(2) 0.043(2) -0.0060(16) -0.0094(14) 0.0030(15)
C4 0.0368(18) 0.0306(19) 0.0413(19) -0.0060(15) -0.0030(15) -0.0090(15)
C5 0.055(2) 0.033(2) 0.057(2) 0.0023(17) -0.0029(18) -0.0141(17)
C6 0.066(2) 0.049(2) 0.067(3) -0.0094(19) -0.023(2) -0.022(2)
C7 0.0226(14) 0.0337(18) 0.0258(15) -0.0037(13) -0.0052(12) -0.0052(13)
C8 0.0282(16) 0.0330(18) 0.0342(17) -0.0051(14) -0.0085(14) -0.0049(14)
C9 0.0263(16) 0.046(2) 0.0257(16) -0.0084(14) -0.0003(13) -0.0076(15)
C10 0.0408(19) 0.055(2) 0.0348(19) -0.0146(16) 0.0034(15) -0.0072(17)
C11 0.0271(16) 0.046(2) 0.0217(16) -0.0009(14) -0.0018(13) -0.0108(15)
C12 0.0276(16) 0.0394(19) 0.0270(16) 0.0035(14) -0.0058(13) -0.0095(14)
C13 0.0229(15) 0.0349(18) 0.0264(16) -0.0018(13) -0.0079(12) -0.0055(13)
C14 0.0273(15) 0.0331(18) 0.0205(15) 0.0008(12) -0.0044(12) -0.0060(13)
C15 0.0242(15) 0.038(2) 0.0296(17) -0.0009(14) -0.0047(13) -0.0052(14)
C16 0.0337(17) 0.043(2) 0.0291(17) 0.0008(14) -0.0091(13) -0.0141(15)
C17 0.0444(19) 0.0340(19) 0.0255(16) 0.0031(13) -0.0137(14) -0.0114(15)
C18 0.061(2) 0.038(2) 0.048(2) -0.0048(16) -0.0229(18) -0.0128(17)
C19 0.0369(17) 0.0324(19) 0.0255(16) -0.0019(13) -0.0116(13) 0.0010(14)
C20 0.0267(15) 0.0332(18) 0.0207(15) -0.0009(13) -0.0063(12) -0.0034(13)
C21 0.0259(16) 0.043(2) 0.0369(18) -0.0075(15) -0.0100(14) 0.0057(14)
C22 0.0259(18) 0.081(3) 0.058(2) -0.016(2) -0.0033(16) -0.0040(18)
C23 0.0320(18) 0.071(3) 0.0352(19) -0.0119(17) -0.0062(15) 0.0069(17)
C24 0.0396(18) 0.0337(19) 0.0332(17) 0.0018(14) -0.0173(14) -0.0115(15)
C25 0.076(3) 0.045(2) 0.051(2) 0.0064(17) -0.043(2) -0.0129(19)
C26 0.052(2) 0.062(2) 0.0281(18) 0.0015(16) -0.0133(16) -0.0205(18)
C27 0.0254(15) 0.0256(17) 0.0276(16) -0.0005(12) -0.0084(12) 0.0003(13)
C28 0.0254(15) 0.0266(17) 0.0348(18) -0.0015(13) -0.0011(13) -0.0027(13)
C29 0.0421(19) 0.035(2) 0.0355(19) 0.0032(15) 0.0017(15) -0.0044(16)
C30 0.061(2) 0.043(2) 0.0249(18) -0.0015(15) -0.0087(17) 0.0010(18)
C31 0.048(2) 0.036(2) 0.041(2) -0.0074(15) -0.0214(16) 0.0006(16)
C32 0.0319(16) 0.0272(18) 0.0333(17) -0.0020(13) -0.0125(13) -0.0021(13)
C33 0.0270(17) 0.048(2) 0.050(2) -0.0028(17) -0.0029(15) -0.0122(16)
C34 0.042(2) 0.052(3) 0.099(3) -0.018(2) -0.017(2) -0.0162(19)
C35 0.0306(19) 0.085(3) 0.082(3) -0.007(2) -0.0019(19) -0.020(2)
C36 0.0364(18) 0.042(2) 0.0426(19) -0.0033(15) -0.0159(15) -0.0134(15)
C37 0.049(2) 0.061(3) 0.086(3) 0.021(2) -0.037(2) -0.023(2)
C38 0.0446(19) 0.048(2) 0.0400(19) 0.0062(16) -0.0152(16) -0.0172(17)
N3 0.033(3) 0.026(4) 0.038(3) -0.006(3) -0.012(3) -0.004(3)
C39 0.061(4) 0.041(3) 0.044(4) -0.006(3) -0.027(4) -0.009(3)
C40 0.079(5) 0.048(4) 0.053(4) -0.001(3) -0.042(3) -0.015(3)
C41 0.067(3) 0.025(5) 0.083(5) 0.005(3) -0.054(4) -0.010(3)
C42 0.048(4) 0.038(3) 0.077(4) -0.004(2) -0.039(4) -0.014(3)
C43 0.0382(17) 0.032(2) 0.054(2) -0.0039(16) -0.0138(18) -0.0134(16)
C44 0.0382(17) 0.032(2) 0.054(2) -0.0039(16) -0.0138(18) -0.0134(16)
N3D 0.038(9) 0.021(9) 0.032(8) -0.005(5) -0.011(7) 0.005(6)
C39D 0.0382(17) 0.032(2) 0.054(2) -0.0039(16) -0.0138(18) -0.0134(16)
C40D 0.028(6) 0.045(7) 0.055(7) -0.014(5) -0.005(5) -0.016(5)
C41D 0.048(4) 0.038(3) 0.077(4) -0.004(2) -0.039(4) -0.014(3)
C42D 0.067(3) 0.025(5) 0.083(5) 0.005(3) -0.054(4) -0.010(3)
C43D 0.0382(17) 0.032(2) 0.054(2) -0.0039(16) -0.0138(18) -0.0134(16)
C44D 0.064(10) 0.068(10) 0.056(11) -0.017(9) -0.033(10) -0.013(8)

loop_
_atom_type_symbol
_atom_type_description
_atom_type_scat_dispersion_real
_atom_type_scat_dispersion_imag
_atom_type_scat_source
C C 0.0033 0.0016 'International Tables Vol C Tables 4.2.6.8 and 6.1.1.4'
H H 0.0000 0.0000 'International Tables Vol C Tables 4.2.6.8 and 6.1.1.4'
N N 0.0061 0.0033 'International Tables Vol C Tables 4.2.6.8 and 6.1.1.4'
P P 0.1023 0.0942 'International Tables Vol C Tables 4.2.6.8 and 6.1.1.4'
Sc Sc 0.2519 0.3716 'International Tables Vol C Tables 4.2.6.8 and 6.1.1.4'

loop_
_geom_angle_atom_site_label_1
_geom_angle_atom_site_label_2
_geom_angle_atom_site_label_3
_geom_angle
N2 Sc1 C39D 127.1(3)
N2 Sc1 N3D 163.7(4)
C39D Sc1 N3D 36.6(4)
N2 Sc1 N1 95.27(9)
C39D Sc1 N1 131.2(3)
N3D Sc1 N1 99.0(5)
N2 Sc1 N3 170.1(2)
C39D Sc1 N3 47.9(3)
N3D Sc1 N3 14.0(3)
N1 Sc1 N3 93.2(2)
N2 Sc1 C44 113.65(13)
C39D Sc1 C44 21.5(3)
N3D Sc1 C44 51.5(5)
N1 Sc1 C44 150.41(13)
N3 Sc1 C44 58.6(2)
N2 Sc1 P2 92.99(7)
C39D Sc1 P2 81.2(3)
N3D Sc1 P2 83.8(4)
N1 Sc1 P2 72.63(6)
N3 Sc1 P2 94.27(18)
C44 Sc1 P2 98.62(13)
N2 Sc1 C43 143.70(13)
C39D Sc1 C43 17.7(3)
N3D Sc1 C43 20.6(5)
N1 Sc1 C43 119.27(13)
N3 Sc1 C43 30.40(19)
C44 Sc1 C43 31.14(15)
P2 Sc1 C43 87.55(11)
N2 Sc1 P1 94.79(7)
C39D Sc1 P1 119.7(3)
N3D Sc1 P1 97.0(3)
N1 Sc1 P1 72.29(6)
N3 Sc1 P1 83.09(13)
C44 Sc1 P1 109.58(12)
P2 Sc1 P1 144.60(3)
C43 Sc1 P1 105.55(11)
C7 P1 C4 106.26(13)
C7 P1 C1 100.04(12)
C4 P1 C1 107.41(14)
C7 P1 Sc1 93.83(10)
C4 P1 Sc1 126.87(10)
C1 P1 Sc1 116.87(10)
C14 N1 C13 118.6(2)
C14 N1 Sc1 120.08(16)
C13 N1 Sc1 121.20(17)
C20 P2 C21 107.99(13)
C20 P2 C24 104.10(13)
C21 P2 C24 103.80(14)
C20 P2 Sc1 95.11(10)
C21 P2 Sc1 121.40(11)
C24 P2 Sc1 121.91(10)
C27 N2 Sc1 158.22(19)
C27 N2 H2 100.9
Sc1 N2 H2 100.9
C2 C1 C3 111.3(2)
C2 C1 P1 113.86(19)
C3 C1 P1 113.94(19)
C2 C1 H1 105.6
C3 C1 H1 105.6
P1 C1 H1 105.6
C1 C2 H2A 109.5
C1 C2 H2B 109.5
H2A C2 H2B 109.5
C1 C2 H2C 109.5
H2A C2 H2C 109.5
H2B C2 H2C 109.5
C1 C3 H3A 109.5
C1 C3 H3B 109.5
H3A C3 H3B 109.5
C1 C3 H3C 109.5
H3A C3 H3C 109.5
H3B C3 H3C 109.5
C6 C4 C5 110.1(3)
C6 C4 P1 110.0(2)
C5 C4 P1 110.6(2)
C6 C4 H4 108.7
C5 C4 H4 108.7
P1 C4 H4 108.7
C4 C5 H5A 109.5
C4 C5 H5B 109.5
H5A C5 H5B 109.5
C4 C5 H5C 109.5
H5A C5 H5C 109.5
H5B C5 H5C 109.5
C4 C6 H6A 109.5
C4 C6 H6B 109.5
H6A C6 H6B 109.5
C4 C6 H6C 109.5
H6A C6 H6C 109.5
H6B C6 H6C 109.5
C8 C7 C13 120.2(3)
C8 C7 P1 123.6(2)
C13 C7 P1 116.2(2)
C9 C8 C7 122.0(3)
C9 C8 H8 119.0
C7 C8 H8 119.0
C11 C9 C8 116.9(3)
C11 C9 C10 122.2(3)
C8 C9 C10 120.9(3)
C9 C10 H10A 109.5
C9 C10 H10B 109.5
H10A C10 H10B 109.5
C9 C10 H10C 109.5
H10A C10 H10C 109.5
H10B C10 H10C 109.5
C9 C11 C12 123.0(3)
C9 C11 H11 118.5
C12 C11 H11 118.5
C11 C12 C13 120.4(3)
C11 C12 H12 119.8
C13 C12 H12 119.8
N1 C13 C12 123.0(3)
N1 C13 C7 119.5(2)
C12 C13 C7 117.4(2)
C15 C14 N1 123.1(3)
C15 C14 C20 116.8(3)
N1 C14 C20 120.0(2)
C16 C15 C14 121.5(3)
C16 C15 H15A 119.3
C14 C15 H15A 119.3
C15 C16 C17 122.2(3)
C15 C16 H16 118.9
C17 C16 H16 118.9
C16 C17 C19 116.9(3)
C16 C17 C18 121.1(3)
C19 C17 C18 122.0(3)
C17 C18 H18A 109.5
C17 C18 H18B 109.5
H18A C18 H18B 109.5
C17 C18 H18C 109.5
H18A C18 H18C 109.5
H18B C18 H18C 109.5
C17 C19 C20 122.4(3)
C17 C19 H19 118.8
C20 C19 H19 118.8
C19 C20 C14 120.2(2)
C19 C20 P2 124.6(2)
C14 C20 P2 115.2(2)
C22 C21 C23 110.9(3)
C22 C21 P2 107.6(2)
C23 C21 P2 112.5(2)
C22 C21 H21 108.6
C23 C21 H21 108.6
P2 C21 H21 108.6
C21 C22 H22A 109.5
C21 C22 H22B 109.5
H22A C22 H22B 109.5
C21 C22 H22C 109.5
H22A C22 H22C 109.5
H22B C22 H22C 109.5
C21 C23 H23A 109.5
C21 C23 H23B 109.5
H23A C23 H23B 109.5
C21 C23 H23C 109.5
H23A C23 H23C 109.5
H23B C23 H23C 109.5
C25 C24 C26 109.9(3)
C25 C24 P2 115.1(2)
C26 C24 P2 110.0(2)
C25 C24 H24 107.1
C26 C24 H24 107.1
P2 C24 H24 107.1
C24 C25 H25A 109.5
C24 C25 H25B 109.5
H25A C25 H25B 109.5
C24 C25 H25C 109.5
H25A C25 H25C 109.5
H25B C25 H25C 109.5
C24 C26 H26A 109.5
C24 C26 H26B 109.5
H26A C26 H26B 109.5
C24 C26 H26C 109.5
H26A C26 H26C 109.5
H26B C26 H26C 109.5
N2 C27 C32 122.2(2)
N2 C27 C28 119.3(2)
C32 C27 C28 118.5(2)
C29 C28 C27 119.6(3)
C29 C28 C33 121.4(3)
C27 C28 C33 119.0(3)
C28 C29 C30 121.6(3)
C28 C29 H29 119.2
C30 C29 H29 119.2
C31 C30 C29 118.9(3)
C31 C30 H30 120.5
C29 C30 H30 120.5
C30 C31 C32 122.0(3)
C30 C31 H31 119.0
C32 C31 H31 119.0
C31 C32 C27 119.3(3)
C31 C32 C36 120.0(3)
C27 C32 C36 120.7(2)
C28 C33 C35 115.0(3)
C28 C33 C34 109.1(3)
C35 C33 C34 109.0(3)
C28 C33 H33 107.8
C35 C33 H33 107.8
C34 C33 H33 107.8
C33 C34 H34A 109.5
C33 C34 H34B 109.5
H34A C34 H34B 109.5
C33 C34 H34C 109.5
H34A C34 H34C 109.5
H34B C34 H34C 109.5
C33 C35 H35A 109.5
C33 C35 H35B 109.5
H35A C35 H35B 109.5
C33 C35 H35C 109.5
H35A C35 H35C 109.5
H35B C35 H35C 109.5
C38 C36 C32 111.6(2)
C38 C36 C37 110.7(2)
C32 C36 C37 113.3(3)
C38 C36 H36 107.0
C32 C36 H36 107.0
C37 C36 H36 107.0
C36 C37 H37A 109.5
C36 C37 H37B 109.5
H37A C37 H37B 109.5
C36 C37 H37C 109.5
H37A C37 H37C 109.5
H37B C37 H37C 109.5
C36 C38 H38A 109.5
C36 C38 H38B 109.5
H38A C38 H38B 109.5
C36 C38 H38C 109.5
H38A C38 H38C 109.5
H38B C38 H38C 109.5
C39 N3 C43 120.2(6)
C39 N3 Sc1 139.4(6)
C43 N3 Sc1 90.3(4)
N3 C39 C40 122.5(6)
N3 C39 H39A 118.8
C40 C39 H39A 118.8
C39 C40 C41 117.2(6)
C39 C40 H40A 121.4
C41 C40 H40A 121.4
C42 C41 C40 120.5(6)
C42 C41 H41A 119.7
C40 C41 H41A 119.7
C41 C42 C43 120.5(6)
C41 C42 H42A 119.7
C43 C42 H42A 119.7
N3 C43 C44 112.4(5)
N3 C43 C42 118.5(6)
C44 C43 C42 128.8(5)
N3 C43 Sc1 59.3(3)
C44 C43 Sc1 61.4(2)
C42 C43 Sc1 147.7(4)
C43 C44 Sc1 87.5(3)
C43 C44 H44A 114.1
Sc1 C44 H44A 114.1
C43 C44 H44B 114.1
Sc1 C44 H44B 114.1
H44A C44 H44B 111.3
C43D N3D C39D 124.9(12)
C43D N3D Sc1 162.8(13)
C39D N3D Sc1 71.3(7)
N3D C39D C40D 116.2(11)
N3D C39D Sc1 72.1(7)
C40D C39D Sc1 169.5(9)
C39D C40D C41D 120.9(10)
C39D C40D H40B 119.5
C41D C40D H40B 119.5
C42D C41D C40D 120.1(12)
C42D C41D H41B 120.0
C40D C41D H41B 120.0
C41D C42D C43D 119.9(14)
C41D C42D H42B 120.1
C43D C42D H42B 120.1
N3D C43D C42D 117.9(12)
N3D C43D C44D 119.7(11)
C42D C43D C44D 122.4(12)
C43D C44D H44C 109.5
C43D C44D H44D 109.5
H44C C44D H44D 109.5
C43D C44D H44E 109.5
H44C C44D H44E 109.5
H44D C44D H44E 109.5

loop_
_geom_bond_atom_site_label_1
_geom_bond_atom_site_label_2
_geom_bond_distance
Sc1 N2 2.059(2)
Sc1 C39D 2.176(10)
Sc1 N3D 2.186(14)
Sc1 N1 2.190(2)
Sc1 N3 2.338(7)
Sc1 C44 2.391(4)
Sc1 P2 2.7086(11)
Sc1 C43 2.720(5)
Sc1 P1 2.7454(11)
P1 C7 1.830(3)
P1 C4 1.849(3)
P1 C1 1.861(3)
N1 C14 1.403(3)
N1 C13 1.406(3)
P2 C20 1.819(3)
P2 C21 1.837(3)
P2 C24 1.861(3)
N2 C27 1.397(3)
N2 H2 0.8800
C1 C2 1.520(4)
C1 C3 1.532(4)
C1 H1 1.0000
C2 H2A 0.9800
C2 H2B 0.9800
C2 H2C 0.9800
C3 H3A 0.9800
C3 H3B 0.9800
C3 H3C 0.9800
C4 C6 1.528(4)
C4 C5 1.532(4)
C4 H4 1.0000
C5 H5A 0.9800
C5 H5B 0.9800
C5 H5C 0.9800
C6 H6A 0.9800
C6 H6B 0.9800
C6 H6C 0.9800
C7 C8 1.403(4)
C7 C13 1.412(4)
C8 C9 1.389(4)
C8 H8 0.9500
C9 C11 1.380(4)
C9 C10 1.513(4)
C10 H10A 0.9800
C10 H10B 0.9800
C10 H10C 0.9800
C11 C12 1.387(4)
C11 H11 0.9500
C12 C13 1.407(4)
C12 H12 0.9500
C14 C15 1.403(4)
C14 C20 1.421(4)
C15 C16 1.381(4)
C15 H15A 0.9500
C16 C17 1.388(4)
C16 H16 0.9500
C17 C19 1.389(4)
C17 C18 1.510(4)
C18 H18A 0.9800
C18 H18B 0.9800
C18 H18C 0.9800
C19 C20 1.394(4)
C19 H19 0.9500
C21 C22 1.527(4)
C21 C23 1.529(4)
C21 H21 1.0000
C22 H22A 0.9800
C22 H22B 0.9800
C22 H22C 0.9800
C23 H23A 0.9800
C23 H23B 0.9800
C23 H23C 0.9800
C24 C25 1.523(4)
C24 C26 1.528(4)
C24 H24 1.0000
C25 H25A 0.9800
C25 H25B 0.9800
C25 H25C 0.9800
C26 H26A 0.9800
C26 H26B 0.9800
C26 H26C 0.9800
C27 C32 1.415(4)
C27 C28 1.424(4)
C28 C29 1.383(4)
C28 C33 1.509(4)
C29 C30 1.383(4)
C29 H29 0.9500
C30 C31 1.378(4)
C30 H30 0.9500
C31 C32 1.388(4)
C31 H31 0.9500
C32 C36 1.520(4)
C33 C35 1.524(4)
C33 C34 1.536(5)
C33 H33 1.0000
C34 H34A 0.9800
C34 H34B 0.9800
C34 H34C 0.9800
C35 H35A 0.9800
C35 H35B 0.9800
C35 H35C 0.9800
C36 C38 1.512(4)
C36 C37 1.531(4)
C36 H36 1.0000
C37 H37A 0.9800
C37 H37B 0.9800
C37 H37C 0.9800
C38 H38A 0.9800
C38 H38B 0.9800
C38 H38C 0.9800
N3 C39 1.355(10)
N3 C43 1.377(8)
C39 C40 1.392(7)
C39 H39A 0.9500
C40 C41 1.411(9)
C40 H40A 0.9500
C41 C42 1.362(7)
C41 H41A 0.9500
C42 C43 1.412(7)
C42 H42A 0.9500
C43 C44 1.408(7)
C44 H44A 0.9900
C44 H44B 0.9900
N3D C43D 1.369(15)
N3D C39D 1.370(17)
C39D C40D 1.386(12)
C40D C41D 1.409(14)
C40D H40B 0.9500
C41D C42D 1.366(14)
C41D H41B 0.9500
C42D C43D 1.394(16)
C42D H42B 0.9500
C43D C44D 1.423(14)
C44D H44C 0.9800
C44D H44D 0.9800
C44D H44E 0.9800

loop_
_geom_torsion_atom_site_label_1
_geom_torsion_atom_site_label_2
_geom_torsion_atom_site_label_3
_geom_torsion_atom_site_label_4
_geom_torsion
N2 Sc1 P1 C7 -123.84(11)
C39D Sc1 P1 C7 98.0(4)
N3D Sc1 P1 C7 67.4(5)
N1 Sc1 P1 C7 -29.83(10)
N3 Sc1 P1 C7 65.8(2)
C44 Sc1 P1 C7 118.96(15)
P2 Sc1 P1 C7 -21.83(10)
C43 Sc1 P1 C7 86.52(14)
N2 Sc1 P1 C4 122.51(14)
C39D Sc1 P1 C4 -15.6(4)
N3D Sc1 P1 C4 -46.2(5)
N1 Sc1 P1 C4 -143.47(14)
N3 Sc1 P1 C4 -47.8(3)
C44 Sc1 P1 C4 5.32(18)
P2 Sc1 P1 C4 -135.47(13)
C43 Sc1 P1 C4 -27.12(17)
N2 Sc1 P1 C1 -20.56(12)
C39D Sc1 P1 C1 -158.7(4)
N3D Sc1 P1 C1 170.7(5)
N1 Sc1 P1 C1 73.46(12)
N3 Sc1 P1 C1 169.1(2)
C44 Sc1 P1 C1 -137.75(16)
P2 Sc1 P1 C1 81.46(12)
C43 Sc1 P1 C1 -170.19(15)
N2 Sc1 N1 C14 -53.9(2)
C39D Sc1 N1 C14 98.5(5)
N3D Sc1 N1 C14 118.2(4)
N3 Sc1 N1 C14 131.1(2)
C44 Sc1 N1 C14 114.2(3)
P2 Sc1 N1 C14 37.64(18)
C43 Sc1 N1 C14 114.5(2)
P1 Sc1 N1 C14 -147.2(2)
N2 Sc1 N1 C13 130.6(2)
C39D Sc1 N1 C13 -77.0(5)
N3D Sc1 N1 C13 -57.3(4)
N3 Sc1 N1 C13 -44.4(2)
C44 Sc1 N1 C13 -61.3(4)
P2 Sc1 N1 C13 -137.9(2)
C43 Sc1 N1 C13 -61.0(2)
P1 Sc1 N1 C13 37.28(18)
N2 Sc1 P2 C20 64.93(11)
C39D Sc1 P2 C20 -168.0(3)
N3D Sc1 P2 C20 -131.1(4)
N1 Sc1 P2 C20 -29.66(10)
N3 Sc1 P2 C20 -121.7(2)
C44 Sc1 P2 C20 179.40(14)
C43 Sc1 P2 C20 -151.41(14)
P1 Sc1 P2 C20 -37.65(10)
N2 Sc1 P2 C21 -49.77(13)
C39D Sc1 P2 C21 77.3(3)
N3D Sc1 P2 C21 114.2(4)
N1 Sc1 P2 C21 -144.36(12)
N3 Sc1 P2 C21 123.6(2)
C44 Sc1 P2 C21 64.70(16)
C43 Sc1 P2 C21 93.90(16)
P1 Sc1 P2 C21 -152.35(11)
N2 Sc1 P2 C24 175.05(12)
C39D Sc1 P2 C24 -57.8(3)
N3D Sc1 P2 C24 -21.0(4)
N1 Sc1 P2 C24 80.45(13)
N3 Sc1 P2 C24 -11.6(2)
C44 Sc1 P2 C24 -70.49(16)
C43 Sc1 P2 C24 -41.29(16)
P1 Sc1 P2 C24 72.47(12)
C39D Sc1 N2 C27 36.8(7)
N3D Sc1 N2 C27 39.9(18)
N1 Sc1 N2 C27 -169.2(5)
N3 Sc1 N2 C27 -19.4(11)
C44 Sc1 N2 C27 17.3(5)
P2 Sc1 N2 C27 118.0(5)
C43 Sc1 N2 C27 28.1(6)
P1 Sc1 N2 C27 -96.5(5)
C7 P1 C1 C2 164.5(2)
C4 P1 C1 C2 -84.8(2)
Sc1 P1 C1 C2 64.9(2)
C7 P1 C1 C3 -66.4(2)
C4 P1 C1 C3 44.3(3)
Sc1 P1 C1 C3 -165.93(18)
C7 P1 C4 C6 -65.9(2)
C1 P1 C4 C6 -172.3(2)
Sc1 P1 C4 C6 41.9(3)
C7 P1 C4 C5 172.2(2)
C1 P1 C4 C5 65.8(2)
Sc1 P1 C4 C5 -80.0(2)
C4 P1 C7 C8 -23.2(3)
C1 P1 C7 C8 88.4(2)
Sc1 P1 C7 C8 -153.4(2)
C4 P1 C7 C13 158.8(2)
C1 P1 C7 C13 -89.6(2)
Sc1 P1 C7 C13 28.6(2)
C13 C7 C8 C9 1.9(4)
P1 C7 C8 C9 -176.0(2)
C7 C8 C9 C11 -1.1(4)
C7 C8 C9 C10 177.4(3)
C8 C9 C11 C12 -0.3(4)
C10 C9 C11 C12 -178.7(3)
C9 C11 C12 C13 0.9(4)
C14 N1 C13 C12 -30.5(4)
Sc1 N1 C13 C12 145.1(2)
C14 N1 C13 C7 153.0(2)
Sc1 N1 C13 C7 -31.4(3)
C11 C12 C13 N1 -176.6(2)
C11 C12 C13 C7 -0.1(4)
C8 C7 C13 N1 175.4(2)
P1 C7 C13 N1 -6.5(3)
C8 C7 C13 C12 -1.3(4)
P1 C7 C13 C12 176.79(19)
C13 N1 C14 C15 -41.5(4)
Sc1 N1 C14 C15 142.8(2)
C13 N1 C14 C20 142.3(3)
Sc1 N1 C14 C20 -33.3(3)
N1 C14 C15 C16 -177.1(2)
C20 C14 C15 C16 -0.9(4)
C14 C15 C16 C17 0.1(4)
C15 C16 C17 C19 0.8(4)
C15 C16 C17 C18 -179.9(3)
C16 C17 C19 C20 -1.0(4)
C18 C17 C19 C20 179.8(3)
C17 C19 C20 C14 0.2(4)
C17 C19 C20 P2 -179.2(2)
C15 C14 C20 C19 0.7(4)
N1 C14 C20 C19 177.1(2)
C15 C14 C20 P2 -179.83(19)
N1 C14 C20 P2 -3.4(3)
C21 P2 C20 C19 -28.4(3)
C24 P2 C20 C19 81.5(3)
Sc1 P2 C20 C19 -153.8(2)
C21 P2 C20 C14 152.2(2)
C24 P2 C20 C14 -97.9(2)
Sc1 P2 C20 C14 26.8(2)
C20 P2 C21 C22 178.3(2)
C24 P2 C21 C22 68.2(2)
Sc1 P2 C21 C22 -73.8(2)
C20 P2 C21 C23 -59.3(3)
C24 P2 C21 C23 -169.4(2)
Sc1 P2 C21 C23 48.7(3)
C20 P2 C24 C25 -74.1(2)
C21 P2 C24 C25 38.8(3)
Sc1 P2 C24 C25 -179.48(19)
C20 P2 C24 C26 50.7(2)
C21 P2 C24 C26 163.6(2)
Sc1 P2 C24 C26 -54.7(2)
Sc1 N2 C27 C32 164.7(4)
Sc1 N2 C27 C28 -13.1(7)
N2 C27 C28 C29 -178.1(3)
C32 C27 C28 C29 4.0(4)
N2 C27 C28 C33 4.5(4)
C32 C27 C28 C33 -173.3(3)
C27 C28 C29 C30 -2.1(5)
C33 C28 C29 C30 175.1(3)
C28 C29 C30 C31 -0.5(5)
C29 C30 C31 C32 1.2(5)
C30 C31 C32 C27 0.8(5)
C30 C31 C32 C36 179.9(3)
N2 C27 C32 C31 178.9(3)
C28 C27 C32 C31 -3.3(4)
N2 C27 C32 C36 -0.2(4)
C28 C27 C32 C36 177.5(3)
C29 C28 C33 C35 24.8(4)
C27 C28 C33 C35 -158.0(3)
C29 C28 C33 C34 -98.0(3)
C27 C28 C33 C34 79.3(4)
C31 C32 C36 C38 -92.7(3)
C27 C32 C36 C38 86.5(3)
C31 C32 C36 C37 33.1(4)
C27 C32 C36 C37 -147.8(3)
N2 Sc1 N3 C39 -159.3(7)
C39D Sc1 N3 C39 137.4(9)
N3D Sc1 N3 C39 105(3)
N1 Sc1 N3 C39 -9.4(7)
C44 Sc1 N3 C39 160.9(8)
P2 Sc1 N3 C39 63.4(7)
C43 Sc1 N3 C39 141.1(9)
P1 Sc1 N3 C39 -81.2(7)
N2 Sc1 N3 C43 59.6(10)
C39D Sc1 N3 C43 -3.7(5)
N3D Sc1 N3 C43 -36(3)
N1 Sc1 N3 C43 -150.6(4)
C44 Sc1 N3 C43 19.7(3)
P2 Sc1 N3 C43 -77.7(4)
P1 Sc1 N3 C43 137.7(4)
C43 N3 C39 C40 3.5(10)
Sc1 N3 C39 C40 -130.0(6)
N3 C39 C40 C41 2.7(9)
C39 C40 C41 C42 -3.2(9)
C40 C41 C42 C43 -2.4(9)
C39 N3 C43 C44 176.2(6)
Sc1 N3 C43 C44 -32.0(5)
C39 N3 C43 C42 -9.0(8)
Sc1 N3 C43 C42 142.8(4)
C39 N3 C43 Sc1 -151.8(8)
C41 C42 C43 N3 8.5(8)
C41 C42 C43 C44 -177.7(6)
C41 C42 C43 Sc1 85.3(9)
N2 Sc1 C43 N3 -165.6(4)
C39D Sc1 C43 N3 171.0(13)
N3D Sc1 C43 N3 23.8(14)
N1 Sc1 C43 N3 34.2(4)
C44 Sc1 C43 N3 -146.1(5)
P2 Sc1 C43 N3 102.7(4)
P1 Sc1 C43 N3 -43.9(4)
N2 Sc1 C43 C44 -19.4(4)
C39D Sc1 C43 C44 -42.9(11)
N3D Sc1 C43 C44 170.0(13)
N1 Sc1 C43 C44 -179.7(3)
N3 Sc1 C43 C44 146.1(5)
P2 Sc1 C43 C44 -111.2(3)
P1 Sc1 C43 C44 102.2(3)
N2 Sc1 C43 C42 98.7(8)
C39D Sc1 C43 C42 75.3(14)
N3D Sc1 C43 C42 -71.9(14)
N1 Sc1 C43 C42 -61.5(8)
N3 Sc1 C43 C42 -95.7(9)
C44 Sc1 C43 C42 118.2(9)
P2 Sc1 C43 C42 7.0(8)
P1 Sc1 C43 C42 -139.6(8)
N3 C43 C44 Sc1 31.2(4)
C42 C43 C44 Sc1 -142.8(5)
N2 Sc1 C44 C43 167.6(3)
C39D Sc1 C44 C43 34.3(9)
N3D Sc1 C44 C43 -4.5(5)
N1 Sc1 C44 C43 0.6(5)
N3 Sc1 C44 C43 -19.3(3)
P2 Sc1 C44 C43 70.5(3)
P1 Sc1 C44 C43 -87.8(3)
N2 Sc1 N3D C43D 158(3)
C39D Sc1 N3D C43D 162(4)
N1 Sc1 N3D C43D 7(4)
N3 Sc1 N3D C43D -59(3)
C44 Sc1 N3D C43D -175(4)
P2 Sc1 N3D C43D 79(4)
C43 Sc1 N3D C43D 178(5)
P1 Sc1 N3D C43D -66(4)
N2 Sc1 N3D C39D -4(2)
N1 Sc1 N3D C39D -154.8(8)
N3 Sc1 N3D C39D 139(4)
C44 Sc1 N3D C39D 22.7(7)
P2 Sc1 N3D C39D -83.5(8)
C43 Sc1 N3D C39D 16.0(8)
P1 Sc1 N3D C39D 132.1(8)
C43D N3D C39D C40D -1(2)
Sc1 N3D C39D C40D 173.0(11)
C43D N3D C39D Sc1 -173.7(18)
N2 Sc1 C39D N3D 178.6(8)
N1 Sc1 C39D N3D 34.0(10)
N3 Sc1 C39D N3D -12.5(10)
C44 Sc1 C39D N3D -124.7(14)
P2 Sc1 C39D N3D 91.5(9)
C43 Sc1 C39D N3D -18.6(11)
P1 Sc1 C39D N3D -57.9(10)
N2 Sc1 C39D C40D 36(5)
N3D Sc1 C39D C40D -143(6)
N1 Sc1 C39D C40D -109(5)
N3 Sc1 C39D C40D -156(5)
C44 Sc1 C39D C40D 92(5)
P2 Sc1 C39D C40D -52(5)
C43 Sc1 C39D C40D -162(6)
P1 Sc1 C39D C40D 159(5)
N3D C39D C40D C41D -1.4(18)
Sc1 C39D C40D C41D 139(5)
C39D C40D C41D C42D 4(2)
C40D C41D C42D C43D -4(2)
C39D N3D C43D C42D 1(2)
Sc1 N3D C43D C42D -159(3)
C39D N3D C43D C44D -177.6(15)
Sc1 N3D C43D C44D 23(5)
C41D C42D C43D N3D 2(2)
C41D C42D C43D C44D 179.8(15)
